data_7711760
loop_
_publ_author_name
'Luz, Christian'
'Glok, Eduard'
'Horrer, G\"unther'
'Radius, Udo'

_publ_section_title
;
 N Heterocyclic Carbene and Cyclic (Alkyl)(amino)carbene Complexes of
 Molybdenum(IV) and Tungsten(IV)
;
_journal_name_full 'Dalton Transactions'
_journal_paper_doi 10.1039/D2DT03409C
_journal_year 2022
_chemical_formula_moiety '2(C30 H45 Cl4 N2 P W), C7 H8'
_chemical_formula_sum 'C67 H98 Cl8 N4 P2 W2'
_chemical_formula_weight 1672.71
_space_group_crystal_system monoclinic
_space_group_IT_number 14
_space_group_name_Hall '-P 2yn'
_space_group_name_H-M_alt 'P 1 21/n 1'
_atom_sites_solution_hydrogens geom
_atom_sites_solution_primary dual
_atom_sites_solution_secondary difmap
_audit_creation_method SHELXL-2018/3
_audit_update_record
;
2022-10-20 deposited with the CCDC.	2022-11-14 downloaded from the CCDC.
;
_cell_angle_alpha 90
_cell_angle_beta 95.9690(10)
_cell_angle_gamma 90
_cell_formula_units_Z 2
_cell_length_a 8.77520(10)
_cell_length_b 21.0448(2)
_cell_length_c 19.7355(2)
_cell_measurement_reflns_used 23495
_cell_measurement_temperature 100(2)
_cell_measurement_theta_max 77.4450
_cell_measurement_theta_min 3.0780
_cell_volume 3624.84(7)
_computing_cell_refinement 'CrysAlisPro 1.171.40.53 (Rigaku OD, 2019)'
_computing_data_collection 'CrysAlisPro 1.171.40.53 (Rigaku OD, 2019)'
_computing_data_reduction 'CrysAlisPro 1.171.40.53 (Rigaku OD, 2019)'
_computing_molecular_graphics 'ShelXLe (Huebschle et all, 2011)'
_computing_publication_material 'SHELXL-2014/6 (Sheldrick, 2014)'
_computing_structure_refinement 'SHELXL-2018/3 (Sheldrick, 2018)'
_computing_structure_solution 'SHELXT 2014/5 (Sheldrick, 2014)'
_diffrn_ambient_temperature 100(2)
_diffrn_measured_fraction_theta_full 1.000
_diffrn_measured_fraction_theta_max 0.982
_diffrn_measurement_device_type 'XtaLAB Synergy, Dualflex, HyPix'
_diffrn_measurement_method '\w scans'
_diffrn_radiation_type CuK\a
_diffrn_radiation_wavelength 1.54184
_diffrn_reflns_av_R_equivalents 0.0470
_diffrn_reflns_av_unetI/netI 0.0306
_diffrn_reflns_Laue_measured_fraction_full 1.000
_diffrn_reflns_Laue_measured_fraction_max 0.982
_diffrn_reflns_limit_h_max 11
_diffrn_reflns_limit_h_min -11
_diffrn_reflns_limit_k_max 26
_diffrn_reflns_limit_k_min -20
_diffrn_reflns_limit_l_max 24
_diffrn_reflns_limit_l_min -24
_diffrn_reflns_number 38319
_diffrn_reflns_point_group_measured_fraction_full 1.000
_diffrn_reflns_point_group_measured_fraction_max 0.982
_diffrn_reflns_theta_full 72.000
_diffrn_reflns_theta_max 77.759
_diffrn_reflns_theta_min 3.079
_diffrn_source 'micro-focus sealed X-ray tube'
_exptl_absorpt_coefficient_mu 9.217
_exptl_absorpt_correction_T_max 1.000
_exptl_absorpt_correction_T_min 0.308
_exptl_absorpt_correction_type gaussian
_exptl_absorpt_process_details
;
CrysAlisPro 1.171.41.73a (Rigaku Oxford Diffraction, 2020)
Numerical absorption correction based on gaussian integration over
a multifaceted crystal model
Empirical absorption correction using spherical harmonics,
implemented in SCALE3 ABSPACK scaling algorithm.
;
_exptl_crystal_colour yellow
_exptl_crystal_density_diffrn 1.533
_exptl_crystal_description plate
_exptl_crystal_F_000 1684
_exptl_crystal_size_max 0.200
_exptl_crystal_size_mid 0.110
_exptl_crystal_size_min 0.050
_refine_diff_density_max 1.494
_refine_diff_density_min -1.504
_refine_diff_density_rms 0.113
_refine_ls_extinction_method none
_refine_ls_goodness_of_fit_ref 1.063
_refine_ls_hydrogen_treatment constr
_refine_ls_matrix_type full
_refine_ls_number_parameters 380
_refine_ls_number_reflns 7593
_refine_ls_number_restraints 7
_refine_ls_restrained_S_all 1.063
_refine_ls_R_factor_all 0.0356
_refine_ls_R_factor_gt 0.0321
_refine_ls_shift/su_max 0.002
_refine_ls_shift/su_mean 0.000
_refine_ls_structure_factor_coef Fsqd
_refine_ls_weighting_details 'w=1/[\s^2^(Fo^2^)+(0.0486P)^2^+5.0263P] where P=(Fo^2^+2Fc^2^)/3'
_refine_ls_weighting_scheme calc
_refine_ls_wR_factor_gt 0.0830
_refine_ls_wR_factor_ref 0.0852
_reflns_Friedel_coverage 0.000
_reflns_number_gt 6886
_reflns_number_total 7593
_reflns_threshold_expression 'I > 2\s(I)'
_cod_data_source_file d2dt03409c2.cif
_cod_data_source_block compound_16
_cod_original_sg_symbol_H-M 'P 21/n'
_cod_database_code 7711760
_shelx_shelxl_version_number 2018/3
_shelx_space_group_comment
;
The symmetry employed for this shelxl refinement is uniquely defined
by the following loop, which should always be used as a source of
symmetry information in preference to the above space-group names.
They are only intended as comments.
;
_shelx_estimated_absorpt_t_min 0.260
_shelx_estimated_absorpt_t_max 0.656

loop_
_space_group_symop_operation_xyz
'x, y, z'
'-x+1/2, y+1/2, -z+1/2'
'-x, -y, -z'
'x-1/2, -y-1/2, z-1/2'

loop_
_atom_site_label
_atom_site_type_symbol
_atom_site_fract_x
_atom_site_fract_y
_atom_site_fract_z
_atom_site_U_iso_or_equiv
_atom_site_adp_type
_atom_site_occupancy
_atom_site_site_symmetry_order
_atom_site_calc_flag
_atom_site_refinement_flags_posn
_atom_site_refinement_flags_adp
_atom_site_refinement_flags_occupancy
_atom_site_disorder_assembly
_atom_site_disorder_group
W001 W 0.32964(2) 0.31727(2) 0.34762(2) 0.01739(6) Uani 1 1 d . . . . .
Cl02 Cl 0.55170(8) 0.28412(4) 0.41715(4) 0.02366(15) Uani 1 1 d . . . . .
Cl03 Cl 0.10673(9) 0.35019(4) 0.28044(4) 0.02448(16) Uani 1 1 d . . . . .
Cl04 Cl 0.31817(9) 0.41074(4) 0.41121(4) 0.02534(16) Uani 1 1 d . . . . .
Cl05 Cl 0.30177(9) 0.21572(4) 0.29984(4) 0.02685(16) Uani 1 1 d . . . . .
P006 P 0.17759(9) 0.27201(4) 0.43973(4) 0.02133(16) Uani 1 1 d . . . . .
N007 N 0.5626(3) 0.41223(12) 0.27480(13) 0.0176(5) Uani 1 1 d . . . . .
N008 N 0.5557(3) 0.32135(11) 0.22535(14) 0.0180(5) Uani 1 1 d . . . . .
C009 C 0.5110(4) 0.26020(15) 0.19445(16) 0.0193(6) Uani 1 1 d . . . . .
C00A C 0.5280(4) 0.47024(14) 0.31028(16) 0.0194(6) Uani 1 1 d . . . . .
C00B C 0.5998(4) 0.20694(15) 0.21415(16) 0.0210(6) Uani 1 1 d . . . . .
C00C C 0.4091(4) 0.50914(15) 0.28035(17) 0.0220(6) Uani 1 1 d . . . . .
C00D C 0.3519(4) 0.20083(17) 0.11191(17) 0.0258(7) Uani 1 1 d . . . . .
H00D H 0.268820 0.198044 0.077113 0.031 Uiso 1 1 calc R U . . .
C00E C 0.4873(3) 0.35496(14) 0.27359(14) 0.0161(5) Uani 1 1 d . . . . .
C00F C 0.5859(4) 0.54352(15) 0.40128(17) 0.0249(7) Uani 1 1 d . . . . .
H00F H 0.645027 0.555871 0.442229 0.030 Uiso 1 1 calc R U . . .
C00G C 0.6198(4) 0.48667(15) 0.36975(16) 0.0207(6) Uani 1 1 d . . . . .
C00H C 0.4680(4) 0.58218(16) 0.37398(18) 0.0273(7) Uani 1 1 d . . . . .
H00H H 0.446077 0.620503 0.396487 0.033 Uiso 1 1 calc R U . . .
C00I C 0.6758(4) 0.41301(16) 0.23058(16) 0.0229(6) Uani 1 1 d . . . . .
H00I H 0.743252 0.447166 0.223617 0.027 Uiso 1 1 calc R U . . .
C00J C 0.7322(4) 0.20847(16) 0.27014(17) 0.0238(6) Uani 1 1 d . . . . .
H00J H 0.730356 0.250395 0.293888 0.029 Uiso 1 1 calc R U . . .
C00K C 0.6715(4) 0.35609(16) 0.19957(17) 0.0232(6) Uani 1 1 d . . . . .
H00K H 0.735307 0.342251 0.166420 0.028 Uiso 1 1 calc R U . . .
C00L C 0.7512(4) 0.44571(15) 0.40085(16) 0.0218(6) Uani 1 1 d . . . . .
H00L H 0.747683 0.404363 0.375765 0.026 Uiso 1 1 calc R U . . .
C00M C 0.3813(4) 0.56530(15) 0.31383(18) 0.0259(7) Uani 1 1 d . . . . .
H00M H 0.301597 0.592676 0.295237 0.031 Uiso 1 1 calc R U . . .
C00N C 0.3863(4) 0.25891(15) 0.14372(16) 0.0219(6) Uani 1 1 d . . . . .
C00O C 0.5592(4) 0.14979(15) 0.18035(17) 0.0248(7) Uani 1 1 d . . . . .
H00O H 0.616635 0.112429 0.192167 0.030 Uiso 1 1 calc R U . . .
C00P C 0.9046(4) 0.47805(18) 0.3919(2) 0.0330(8) Uani 1 1 d . . . . .
H00A H 0.989034 0.450620 0.410541 0.050 Uiso 1 1 calc R U . . .
H00B H 0.910431 0.518775 0.416132 0.050 Uiso 1 1 calc R U . . .
H00C H 0.912383 0.485414 0.343359 0.050 Uiso 1 1 calc R U . . .
C00Q C 0.4377(4) 0.14685(16) 0.13045(18) 0.0275(7) Uani 1 1 d . . . . .
H00Q H 0.412240 0.107557 0.108429 0.033 Uiso 1 1 calc R U . . .
C00R C 0.2910(4) 0.31798(16) 0.12410(18) 0.0262(7) Uani 1 1 d . . . . .
H00R H 0.294939 0.345659 0.165426 0.031 Uiso 1 1 calc R U . . .
C00S C 0.7374(4) 0.43173(17) 0.47581(17) 0.0286(7) Uani 1 1 d . . . . .
H00E H 0.818518 0.402143 0.493142 0.043 Uiso 1 1 calc R U . . .
H00G H 0.637179 0.412694 0.480528 0.043 Uiso 1 1 calc R U . . .
H00N H 0.747802 0.471389 0.501913 0.043 Uiso 1 1 calc R U . . .
C00T C -0.0253(4) 0.2894(2) 0.4281(2) 0.0368(9) Uani 1 1 d . . . . .
H00P H -0.075087 0.270734 0.465601 0.055 Uiso 1 1 calc R U . . .
H00S H -0.070178 0.271425 0.384771 0.055 Uiso 1 1 calc R U . . .
H00T H -0.040497 0.335566 0.427678 0.055 Uiso 1 1 calc R U . . .
C00U C 0.3175(4) 0.49337(17) 0.21277(18) 0.0296(7) Uani 1 1 d . . . . .
H00U H 0.325304 0.446537 0.205297 0.036 Uiso 1 1 calc R U . . .
C00V C 0.1476(5) 0.5101(2) 0.2114(2) 0.0426(10) Uani 1 1 d . . . . .
H00V H 0.091177 0.492283 0.170337 0.064 Uiso 1 1 calc R U . . .
H00W H 0.135619 0.556449 0.211218 0.064 Uiso 1 1 calc R U . . .
H00X H 0.107103 0.492459 0.251856 0.064 Uiso 1 1 calc R U . . .
C00W C 0.8844(5) 0.2032(2) 0.2387(2) 0.0394(9) Uani 1 1 d . . . . .
H00Y H 0.969658 0.205283 0.274882 0.059 Uiso 1 1 calc R U . . .
H00Z H 0.892747 0.238273 0.206665 0.059 Uiso 1 1 calc R U . . .
H010 H 0.887924 0.162635 0.214527 0.059 Uiso 1 1 calc R U . . .
C00X C 0.1225(4) 0.3024(2) 0.1031(2) 0.0341(8) Uani 1 1 d . . . . .
H011 H 0.062124 0.341654 0.101382 0.051 Uiso 1 1 calc R U . . .
H012 H 0.085235 0.273268 0.136409 0.051 Uiso 1 1 calc R U . . .
H013 H 0.112274 0.282351 0.058044 0.051 Uiso 1 1 calc R U . . .
C00Y C 0.7175(5) 0.15606(18) 0.3228(2) 0.0342(8) Uani 1 1 d . . . . .
H014 H 0.798314 0.161062 0.360543 0.051 Uiso 1 1 calc R U . . .
H015 H 0.727528 0.114470 0.301349 0.051 Uiso 1 1 calc R U . . .
H016 H 0.617047 0.159084 0.340116 0.051 Uiso 1 1 calc R U . . .
C00Z C 0.3582(5) 0.35603(19) 0.0687(2) 0.0342(8) Uani 1 1 d . . . . .
H017 H 0.299795 0.395436 0.060222 0.051 Uiso 1 1 calc R U . . .
H018 H 0.352551 0.330865 0.026742 0.051 Uiso 1 1 calc R U . . .
H019 H 0.465425 0.366287 0.083508 0.051 Uiso 1 1 calc R U . . .
C010 C 0.3889(6) 0.5269(2) 0.1553(2) 0.0438(10) Uani 1 1 d . . . . .
H01A H 0.331539 0.516007 0.111569 0.066 Uiso 1 1 calc R U . . .
H01B H 0.495698 0.513256 0.155169 0.066 Uiso 1 1 calc R U . . .
H01C H 0.385514 0.572968 0.162194 0.066 Uiso 1 1 calc R U . . .
C011 C 0.2369(6) 0.2989(3) 0.5259(2) 0.0570(14) Uani 1 1 d . . . . .
H01D H 0.179858 0.275571 0.557993 0.086 Uiso 1 1 calc R U . . .
H01E H 0.215895 0.344497 0.529339 0.086 Uiso 1 1 calc R U . . .
H01F H 0.346857 0.291287 0.536724 0.086 Uiso 1 1 calc R U . . .
C012 C 0.1878(9) 0.1865(2) 0.4493(4) 0.079(2) Uani 1 1 d . . . . .
H01G H 0.132665 0.173629 0.487818 0.118 Uiso 1 1 calc R U . . .
H01H H 0.295258 0.173439 0.457849 0.118 Uiso 1 1 calc R U . . .
H01I H 0.140965 0.166213 0.407583 0.118 Uiso 1 1 calc R U . . .
C1_1 C 0.4104(11) -0.0047(4) 0.5265(5) 0.0476(19) Uiso 0.5 1 d G U P A -1
C2_1 C 0.4323(10) 0.0568(3) 0.5024(5) 0.048(2) Uiso 0.5 1 d G U P A -1
H2_1 H 0.366598 0.090304 0.513382 0.058 Uiso 0.5 1 calc R U P A -1
C3_1 C 0.5481(11) 0.0687(4) 0.4631(5) 0.055(2) Uiso 0.5 1 d G U P A -1
H3_1 H 0.560959 0.110507 0.446494 0.066 Uiso 0.5 1 calc R U P A -1
C4_1 C 0.6450(14) 0.0224(5) 0.4471(6) 0.054(2) Uiso 0.5 1 d . U P A -1
H4_1 H 0.724719 0.031825 0.419529 0.065 Uiso 0.5 1 calc R U P A -1
C5_1 C 0.6274(13) -0.0392(5) 0.4712(6) 0.057(2) Uiso 0.5 1 d . U P A -1
H5_1 H 0.695585 -0.071965 0.460708 0.068 Uiso 0.5 1 calc R U P A -1
C6_1 C 0.5093(13) -0.0521(5) 0.5108(6) 0.048(2) Uiso 0.5 1 d . U P A -1
H6_1 H 0.496534 -0.093940 0.527305 0.058 Uiso 0.5 1 calc R U P A -1
C7_1 C 0.2816(14) -0.0155(6) 0.5698(6) 0.059(3) Uiso 0.5 1 d . U P A -1
H7A_1 H 0.251627 -0.060350 0.567529 0.089 Uiso 0.5 1 calc R U P A -1
H7B_1 H 0.193810 0.010954 0.553002 0.089 Uiso 0.5 1 calc R U P A -1
H7C_1 H 0.315494 -0.004073 0.617134 0.089 Uiso 0.5 1 calc R U P A -1

loop_
_atom_site_aniso_label
_atom_site_aniso_U_11
_atom_site_aniso_U_22
_atom_site_aniso_U_33
_atom_site_aniso_U_23
_atom_site_aniso_U_13
_atom_site_aniso_U_12
W001 0.01449(9) 0.02089(9) 0.01700(9) -0.00019(5) 0.00263(5) -0.00040(5)
Cl02 0.0179(3) 0.0315(4) 0.0212(3) 0.0029(3) 0.0001(3) 0.0022(3)
Cl03 0.0181(3) 0.0326(4) 0.0222(3) 0.0002(3) -0.0006(3) 0.0024(3)
Cl04 0.0252(4) 0.0269(4) 0.0246(4) -0.0063(3) 0.0057(3) -0.0018(3)
Cl05 0.0272(4) 0.0265(4) 0.0277(4) -0.0036(3) 0.0070(3) -0.0041(3)
P006 0.0193(4) 0.0233(4) 0.0222(4) 0.0014(3) 0.0059(3) 0.0015(3)
N007 0.0160(12) 0.0204(12) 0.0161(11) -0.0019(9) 0.0009(9) -0.0001(10)
N008 0.0193(13) 0.0166(12) 0.0187(12) -0.0021(9) 0.0046(10) -0.0030(9)
C009 0.0196(15) 0.0207(14) 0.0189(14) -0.0052(11) 0.0077(11) -0.0030(12)
C00A 0.0232(16) 0.0152(13) 0.0203(14) -0.0003(11) 0.0043(12) -0.0025(11)
C00B 0.0197(15) 0.0234(15) 0.0211(15) -0.0040(12) 0.0073(12) -0.0034(12)
C00C 0.0249(16) 0.0185(14) 0.0230(15) 0.0015(12) 0.0036(12) 0.0003(12)
C00D 0.0246(17) 0.0318(17) 0.0218(16) -0.0057(13) 0.0057(13) -0.0091(14)
C00E 0.0166(14) 0.0171(13) 0.0145(13) 0.0000(10) 0.0006(10) -0.0018(11)
C00F 0.0283(17) 0.0216(15) 0.0248(16) -0.0044(12) 0.0026(13) -0.0025(13)
C00G 0.0208(15) 0.0206(14) 0.0212(14) -0.0011(12) 0.0041(12) -0.0025(12)
C00H 0.0324(19) 0.0208(15) 0.0298(17) -0.0030(13) 0.0078(14) 0.0015(13)
C00I 0.0228(16) 0.0243(15) 0.0225(15) -0.0020(12) 0.0072(12) -0.0074(13)
C00J 0.0210(16) 0.0241(16) 0.0263(16) -0.0053(12) 0.0021(12) 0.0016(12)
C00K 0.0214(16) 0.0277(16) 0.0222(15) -0.0039(12) 0.0099(12) -0.0059(13)
C00L 0.0211(16) 0.0223(15) 0.0213(15) -0.0014(12) -0.0014(12) -0.0035(12)
C00M 0.0275(18) 0.0202(15) 0.0303(17) 0.0031(13) 0.0045(13) 0.0052(13)
C00N 0.0216(15) 0.0252(15) 0.0198(14) -0.0024(12) 0.0063(12) -0.0042(12)
C00O 0.0295(18) 0.0204(15) 0.0254(16) -0.0026(12) 0.0074(13) -0.0017(13)
C00P 0.0209(17) 0.0329(18) 0.045(2) -0.0002(16) 0.0027(15) -0.0032(14)
C00Q 0.0325(19) 0.0241(16) 0.0263(16) -0.0069(13) 0.0044(14) -0.0081(14)
C00R 0.0239(18) 0.0300(18) 0.0249(17) -0.0064(13) 0.0040(13) -0.0004(13)
C00S 0.0320(19) 0.0318(18) 0.0211(16) -0.0024(13) -0.0012(13) 0.0042(14)
C00T 0.0219(18) 0.054(2) 0.035(2) 0.0086(18) 0.0069(14) -0.0012(17)
C00U 0.0338(19) 0.0252(16) 0.0281(17) 0.0028(13) -0.0048(14) 0.0032(14)
C00V 0.035(2) 0.044(2) 0.045(2) 0.0008(18) -0.0120(18) 0.0038(18)
C00W 0.0252(19) 0.049(2) 0.045(2) -0.0145(19) 0.0089(16) -0.0037(17)
C00X 0.0283(19) 0.044(2) 0.0301(19) -0.0044(16) 0.0021(15) -0.0014(16)
C00Y 0.033(2) 0.0329(19) 0.035(2) 0.0020(15) -0.0051(15) -0.0005(15)
C00Z 0.036(2) 0.0329(19) 0.034(2) 0.0043(15) 0.0068(16) 0.0011(16)
C010 0.053(3) 0.051(2) 0.0256(19) 0.0045(17) -0.0016(17) 0.001(2)
C011 0.038(2) 0.113(4) 0.0207(19) 0.000(2) 0.0066(17) -0.028(3)
C012 0.115(5) 0.033(2) 0.105(5) 0.033(3) 0.090(5) 0.028(3)

loop_
_atom_type_symbol
_atom_type_description
_atom_type_scat_dispersion_real
_atom_type_scat_dispersion_imag
_atom_type_scat_source
C C 0.0181 0.0091 'International Tables Vol C Tables 4.2.6.8 and 6.1.1.4'
H H 0.0000 0.0000 'International Tables Vol C Tables 4.2.6.8 and 6.1.1.4'
N N 0.0311 0.0180 'International Tables Vol C Tables 4.2.6.8 and 6.1.1.4'
P P 0.2955 0.4335 'International Tables Vol C Tables 4.2.6.8 and 6.1.1.4'
Cl Cl 0.3639 0.7018 'International Tables Vol C Tables 4.2.6.8 and 6.1.1.4'
W W -5.4734 5.5774 'International Tables Vol C Tables 4.2.6.8 and 6.1.1.4'

loop_
_geom_angle_atom_site_label_1
_geom_angle_atom_site_label_2
_geom_angle_atom_site_label_3
_geom_angle
_geom_angle_site_symmetry_1
_geom_angle_site_symmetry_3
_geom_angle_publ_flag
C00E W001 Cl05 96.06(8) . . ?
C00E W001 Cl04 96.61(8) . . ?
Cl05 W001 Cl04 167.30(3) . . ?
C00E W001 Cl03 93.52(8) . . ?
Cl05 W001 Cl03 89.77(3) . . ?
Cl04 W001 Cl03 88.57(3) . . ?
C00E W001 Cl02 87.47(8) . . ?
Cl05 W001 Cl02 90.55(3) . . ?
Cl04 W001 Cl02 90.89(3) . . ?
Cl03 W001 Cl02 178.92(3) . . ?
C00E W001 P006 173.83(8) . . ?
Cl05 W001 P006 84.58(3) . . ?
Cl04 W001 P006 82.92(3) . . ?
Cl03 W001 P006 92.62(3) . . ?
Cl02 W001 P006 86.38(3) . . ?
C00T P006 C012 104.6(3) . . ?
C00T P006 C011 103.8(2) . . ?
C012 P006 C011 101.9(3) . . ?
C00T P006 W001 114.54(13) . . ?
C012 P006 W001 114.98(16) . . ?
C011 P006 W001 115.51(15) . . ?
C00E N007 C00I 111.9(3) . . ?
C00E N007 C00A 128.4(3) . . ?
C00I N007 C00A 119.4(3) . . ?
C00E N008 C00K 111.8(2) . . ?
C00E N008 C009 128.7(3) . . ?
C00K N008 C009 119.0(3) . . ?
C00B C009 C00N 123.6(3) . . ?
C00B C009 N008 118.2(3) . . ?
C00N C009 N008 118.1(3) . . ?
C00G C00A C00C 123.1(3) . . ?
C00G C00A N007 118.8(3) . . ?
C00C C00A N007 118.0(3) . . ?
C009 C00B C00O 116.7(3) . . ?
C009 C00B C00J 123.2(3) . . ?
C00O C00B C00J 120.1(3) . . ?
C00M C00C C00A 117.1(3) . . ?
C00M C00C C00U 120.0(3) . . ?
C00A C00C C00U 122.8(3) . . ?
C00Q C00D C00N 120.8(3) . . ?
C00Q C00D H00D 119.6 . . ?
C00N C00D H00D 119.6 . . ?
N008 C00E N007 102.7(2) . . ?
N008 C00E W001 127.5(2) . . ?
N007 C00E W001 128.5(2) . . ?
C00H C00F C00G 121.1(3) . . ?
C00H C00F H00F 119.4 . . ?
C00G C00F H00F 119.4 . . ?
C00F C00G C00A 117.2(3) . . ?
C00F C00G C00L 119.7(3) . . ?
C00A C00G C00L 123.2(3) . . ?
C00F C00H C00M 120.3(3) . . ?
C00F C00H H00H 119.8 . . ?
C00M C00H H00H 119.8 . . ?
C00K C00I N007 106.7(3) . . ?
C00K C00I H00I 126.6 . . ?
N007 C00I H00I 126.6 . . ?
C00B C00J C00Y 111.5(3) . . ?
C00B C00J C00W 109.7(3) . . ?
C00Y C00J C00W 111.2(3) . . ?
C00B C00J H00J 108.1 . . ?
C00Y C00J H00J 108.1 . . ?
C00W C00J H00J 108.1 . . ?
C00I C00K N008 106.8(3) . . ?
C00I C00K H00K 126.6 . . ?
N008 C00K H00K 126.6 . . ?
C00G C00L C00S 111.6(3) . . ?
C00G C00L C00P 109.9(3) . . ?
C00S C00L C00P 110.8(3) . . ?
C00G C00L H00L 108.1 . . ?
C00S C00L H00L 108.1 . . ?
C00P C00L H00L 108.1 . . ?
C00C C00M C00H 121.2(3) . . ?
C00C C00M H00M 119.4 . . ?
C00H C00M H00M 119.4 . . ?
C00D C00N C009 117.0(3) . . ?
C00D C00N C00R 120.9(3) . . ?
C009 C00N C00R 122.1(3) . . ?
C00Q C00O C00B 121.2(3) . . ?
C00Q C00O H00O 119.4 . . ?
C00B C00O H00O 119.4 . . ?
C00L C00P H00A 109.5 . . ?
C00L C00P H00B 109.5 . . ?
H00A C00P H00B 109.5 . . ?
C00L C00P H00C 109.5 . . ?
H00A C00P H00C 109.5 . . ?
H00B C00P H00C 109.5 . . ?
C00O C00Q C00D 120.7(3) . . ?
C00O C00Q H00Q 119.7 . . ?
C00D C00Q H00Q 119.7 . . ?
C00Z C00R C00N 111.6(3) . . ?
C00Z C00R C00X 110.7(3) . . ?
C00N C00R C00X 112.5(3) . . ?
C00Z C00R H00R 107.2 . . ?
C00N C00R H00R 107.2 . . ?
C00X C00R H00R 107.2 . . ?
C00L C00S H00E 109.5 . . ?
C00L C00S H00G 109.5 . . ?
H00E C00S H00G 109.5 . . ?
C00L C00S H00N 109.5 . . ?
H00E C00S H00N 109.5 . . ?
H00G C00S H00N 109.5 . . ?
P006 C00T H00P 109.5 . . ?
P006 C00T H00S 109.5 . . ?
H00P C00T H00S 109.5 . . ?
P006 C00T H00T 109.5 . . ?
H00P C00T H00T 109.5 . . ?
H00S C00T H00T 109.5 . . ?
C00C C00U C010 109.3(3) . . ?
C00C C00U C00V 113.0(3) . . ?
C010 C00U C00V 110.8(3) . . ?
C00C C00U H00U 107.8 . . ?
C010 C00U H00U 107.8 . . ?
C00V C00U H00U 107.8 . . ?
C00U C00V H00V 109.5 . . ?
C00U C00V H00W 109.5 . . ?
H00V C00V H00W 109.5 . . ?
C00U C00V H00X 109.5 . . ?
H00V C00V H00X 109.5 . . ?
H00W C00V H00X 109.5 . . ?
C00J C00W H00Y 109.5 . . ?
C00J C00W H00Z 109.5 . . ?
H00Y C00W H00Z 109.5 . . ?
C00J C00W H010 109.5 . . ?
H00Y C00W H010 109.5 . . ?
H00Z C00W H010 109.5 . . ?
C00R C00X H011 109.5 . . ?
C00R C00X H012 109.5 . . ?
H011 C00X H012 109.5 . . ?
C00R C00X H013 109.5 . . ?
H011 C00X H013 109.5 . . ?
H012 C00X H013 109.5 . . ?
C00J C00Y H014 109.5 . . ?
C00J C00Y H015 109.5 . . ?
H014 C00Y H015 109.5 . . ?
C00J C00Y H016 109.5 . . ?
H014 C00Y H016 109.5 . . ?
H015 C00Y H016 109.5 . . ?
C00R C00Z H017 109.5 . . ?
C00R C00Z H018 109.5 . . ?
H017 C00Z H018 109.5 . . ?
C00R C00Z H019 109.5 . . ?
H017 C00Z H019 109.5 . . ?
H018 C00Z H019 109.5 . . ?
C00U C010 H01A 109.5 . . ?
C00U C010 H01B 109.5 . . ?
H01A C010 H01B 109.5 . . ?
C00U C010 H01C 109.5 . . ?
H01A C010 H01C 109.5 . . ?
H01B C010 H01C 109.5 . . ?
P006 C011 H01D 109.5 . . ?
P006 C011 H01E 109.5 . . ?
H01D C011 H01E 109.5 . . ?
P006 C011 H01F 109.5 . . ?
H01D C011 H01F 109.5 . . ?
H01E C011 H01F 109.5 . . ?
P006 C012 H01G 109.5 . . ?
P006 C012 H01H 109.5 . . ?
H01G C012 H01H 109.5 . . ?
P006 C012 H01I 109.5 . . ?
H01G C012 H01I 109.5 . . ?
H01H C012 H01I 109.5 . . ?
C6_1 C1_1 C2_1 118.7(7) . . ?
C6_1 C1_1 C7_1 123.2(9) . . ?
C2_1 C1_1 C7_1 118.1(7) . . ?
C3_1 C2_1 C1_1 120.0 . . ?
C3_1 C2_1 H2_1 120.0 . . ?
C1_1 C2_1 H2_1 120.0 . . ?
C4_1 C3_1 C2_1 121.7(8) . . ?
C4_1 C3_1 H3_1 119.1 . . ?
C2_1 C3_1 H3_1 119.1 . . ?
C3_1 C4_1 C5_1 119.6(11) . . ?
C3_1 C4_1 H4_1 120.2 . . ?
C5_1 C4_1 H4_1 120.2 . . ?
C6_1 C5_1 C4_1 119.3(11) . . ?
C6_1 C5_1 H5_1 120.4 . . ?
C4_1 C5_1 H5_1 120.4 . . ?
C1_1 C6_1 C5_1 120.7(10) . . ?
C1_1 C6_1 H6_1 119.7 . . ?
C5_1 C6_1 H6_1 119.7 . . ?
C1_1 C7_1 H7A_1 109.5 . . ?
C1_1 C7_1 H7B_1 109.5 . . ?
H7A_1 C7_1 H7B_1 109.5 . . ?
C1_1 C7_1 H7C_1 109.5 . . ?
H7A_1 C7_1 H7C_1 109.5 . . ?
H7B_1 C7_1 H7C_1 109.5 . . ?

loop_
_geom_bond_atom_site_label_1
_geom_bond_atom_site_label_2
_geom_bond_distance
_geom_bond_site_symmetry_2
_geom_bond_publ_flag
W001 C00E 2.258(3) . ?
W001 Cl05 2.3385(8) . ?
W001 Cl04 2.3411(7) . ?
W001 Cl03 2.3505(7) . ?
W001 Cl02 2.3687(7) . ?
W001 P006 2.5488(8) . ?
P006 C00T 1.809(4) . ?
P006 C012 1.810(4) . ?
P006 C011 1.816(5) . ?
N007 C00E 1.374(4) . ?
N007 C00I 1.389(4) . ?
N007 C00A 1.455(4) . ?
N008 C00E 1.373(4) . ?
N008 C00K 1.391(4) . ?
N008 C009 1.460(4) . ?
C009 C00B 1.397(5) . ?
C009 C00N 1.404(5) . ?
C00A C00G 1.396(4) . ?
C00A C00C 1.407(5) . ?
C00B C00O 1.403(5) . ?
C00B C00J 1.519(5) . ?
C00C C00M 1.388(5) . ?
C00C C00U 1.520(5) . ?
C00D C00Q 1.391(5) . ?
C00D C00N 1.393(5) . ?
C00D H00D 0.9500 . ?
C00F C00H 1.381(5) . ?
C00F C00G 1.395(4) . ?
C00F H00F 0.9500 . ?
C00G C00L 1.517(4) . ?
C00H C00M 1.388(5) . ?
C00H H00H 0.9500 . ?
C00I C00K 1.344(5) . ?
C00I H00I 0.9500 . ?
C00J C00Y 1.530(5) . ?
C00J C00W 1.533(5) . ?
C00J H00J 1.0000 . ?
C00K H00K 0.9500 . ?
C00L C00S 1.525(5) . ?
C00L C00P 1.535(5) . ?
C00L H00L 1.0000 . ?
C00M H00M 0.9500 . ?
C00N C00R 1.525(5) . ?
C00O C00Q 1.375(5) . ?
C00O H00O 0.9500 . ?
C00P H00A 0.9800 . ?
C00P H00B 0.9800 . ?
C00P H00C 0.9800 . ?
C00Q H00Q 0.9500 . ?
C00R C00Z 1.522(5) . ?
C00R C00X 1.529(5) . ?
C00R H00R 1.0000 . ?
C00S H00E 0.9800 . ?
C00S H00G 0.9800 . ?
C00S H00N 0.9800 . ?
C00T H00P 0.9800 . ?
C00T H00S 0.9800 . ?
C00T H00T 0.9800 . ?
C00U C010 1.525(6) . ?
C00U C00V 1.530(6) . ?
C00U H00U 1.0000 . ?
C00V H00V 0.9800 . ?
C00V H00W 0.9800 . ?
C00V H00X 0.9800 . ?
C00W H00Y 0.9800 . ?
C00W H00Z 0.9800 . ?
C00W H010 0.9800 . ?
C00X H011 0.9800 . ?
C00X H012 0.9800 . ?
C00X H013 0.9800 . ?
C00Y H014 0.9800 . ?
C00Y H015 0.9800 . ?
C00Y H016 0.9800 . ?
C00Z H017 0.9800 . ?
C00Z H018 0.9800 . ?
C00Z H019 0.9800 . ?
C010 H01A 0.9800 . ?
C010 H01B 0.9800 . ?
C010 H01C 0.9800 . ?
C011 H01D 0.9800 . ?
C011 H01E 0.9800 . ?
C011 H01F 0.9800 . ?
C012 H01G 0.9800 . ?
C012 H01H 0.9800 . ?
C012 H01I 0.9800 . ?
C1_1 C6_1 1.377(14) . ?
C1_1 C2_1 1.4000 . ?
C1_1 C7_1 1.503(15) . ?
C2_1 C3_1 1.3642 . ?
C2_1 H2_1 0.9500 . ?
C3_1 C4_1 1.351(15) . ?
C3_1 H3_1 0.9500 . ?
C4_1 C5_1 1.396(16) . ?
C4_1 H4_1 0.9500 . ?
C5_1 C6_1 1.388(15) . ?
C5_1 H5_1 0.9500 . ?
C6_1 H6_1 0.9500 . ?
C7_1 H7A_1 0.9800 . ?
C7_1 H7B_1 0.9800 . ?
C7_1 H7C_1 0.9800 . ?
